data_7041220
loop_
_publ_author_name
'Scherrer, Dominik'
'Schilling, Mauro'
'Luber, Sandra'
'Fox, Thomas'
'Spingler, Bernhard'
'Alberto, Roger'
'Richmond, Craig J.'

_publ_section_title
;
 Ruthenium water oxidation catalysts containing the non-planar
 tetradentate ligand, biisoquinoline dicarboxylic acid (biqaH2).
;
_journal_issue 48
_journal_name_full 'Dalton transactions (Cambridge, England : 2003)'
_journal_page_first 19361
_journal_page_last 19367
_journal_paper_doi 10.1039/c6dt03880h
_journal_volume 45
_journal_year 2016
_chemical_formula_sum 'C40 H30 Br2 N4 O6 Ru'
_chemical_formula_weight 923.57
_chemical_name_systematic
;
 ?
;
_space_group_crystal_system triclinic
_space_group_IT_number 2
_space_group_name_Hall '-P 1'
_space_group_name_H-M_alt 'P -1'
_symmetry_space_group_name_Hall '-P 1'
_symmetry_space_group_name_H-M 'P -1'
_atom_sites_solution_hydrogens geom
_audit_creation_method SHELXL-2014
_audit_update_record
;
2016-10-06 deposited with the CCDC.
2016-11-17 downloaded from the CCDC.
;
_cell_angle_alpha 66.242(4)
_cell_angle_beta 67.419(4)
_cell_angle_gamma 62.385(4)
_cell_formula_units_Z 2
_cell_length_a 12.5539(5)
_cell_length_b 12.8514(5)
_cell_length_c 15.2740(5)
_cell_measurement_reflns_used 8211
_cell_measurement_temperature 183(2)
_cell_measurement_theta_max 31.861
_cell_measurement_theta_min 2.667
_cell_volume 1938.46(15)
_computing_cell_refinement 'CrysAlis RED (Agilent, 2014)'
_computing_data_collection 'CrysAlis RED (Agilent, 2014)'
_computing_data_reduction 'CrysAlis RED (Agilent, 2014)'
_computing_molecular_graphics 'ORTEP-3 (Farrugia, 1997)'
_computing_publication_material 'SHELXL-2014 (Sheldrick, 2014)'
_computing_structure_refinement 'SHELXL-2014 (Sheldrick, 2014)'
_computing_structure_solution 'SIR-97 (Altomare, 1999)'
_diffrn_ambient_temperature 183(2)
_diffrn_detector_area_resol_mean 10.4498
_diffrn_measured_fraction_theta_full 0.999
_diffrn_measured_fraction_theta_max 0.999
_diffrn_measurement_device_type 'Xcalibur Ruby'
_diffrn_measurement_method '\o oscillation scan'
_diffrn_radiation_monochromator graphite
_diffrn_radiation_source 'Enhance (Mo) X-ray Source'
_diffrn_radiation_type MoK\a
_diffrn_radiation_wavelength 0.71073
_diffrn_reflns_av_R_equivalents 0.0575
_diffrn_reflns_av_unetI/netI 0.0431
_diffrn_reflns_Laue_measured_fraction_full 0.999
_diffrn_reflns_Laue_measured_fraction_max 0.999
_diffrn_reflns_limit_h_max 15
_diffrn_reflns_limit_h_min -15
_diffrn_reflns_limit_k_max 16
_diffrn_reflns_limit_k_min -16
_diffrn_reflns_limit_l_max 19
_diffrn_reflns_limit_l_min -19
_diffrn_reflns_number 40278
_diffrn_reflns_point_group_measured_fraction_full 0.999
_diffrn_reflns_point_group_measured_fraction_max 0.999
_diffrn_reflns_theta_full 25.242
_diffrn_reflns_theta_max 26.371
_diffrn_reflns_theta_min 2.683
_exptl_absorpt_coefficient_mu 2.517
_exptl_absorpt_correction_T_max 0.8845
_exptl_absorpt_correction_T_min 0.4729
_exptl_absorpt_correction_type multi-scan
_exptl_absorpt_process_details
;
CrysAlisPro, Agilent Technologies,
Version 1.171.37.35 (release 13-08-2014 CrysAlis171 .NET)
(compiled Aug 13 2014,18:06:01)
Empirical absorption correction using spherical harmonics,
 implemented in SCALE3 ABSPACK scaling algorithm.
;
_exptl_crystal_colour 'dark red'
_exptl_crystal_density_diffrn 1.582
_exptl_crystal_description plate
_exptl_crystal_F_000 920
_exptl_crystal_size_max 0.350
_exptl_crystal_size_mid 0.240
_exptl_crystal_size_min 0.050
_platon_squeeze_details
;
TITL CR181215
CELL   12.5539   12.8514   15.2740     66.24     67.42     62.38
SPGR P-1
# Solvent Accessible Volume =     192.5
# Electrons Found in S.A.V. =      51.9
# Note: Atoms in Void as Cxxx and Qxxx all others
C101 0.252 0.472 0.070 !       3.68 eA-3
Q102 0.824 0.246 0.074 !       2.89 eA-3
C103 0.167 0.540 0.012 !       2.89 eA-3
C104 0.955 0.400 0.000 !       1.86 eA-3
Q105 0.080 0.286 0.483 !       1.58 eA-3
Q106 0.673 0.507 0.250 !       1.50 eA-3
Q107 0.129 0.329 0.438 !       1.42 eA-3
Q108 0.183 0.659 0.232 !       1.42 eA-3
Q109 0.101 0.779 0.253 !       1.24 eA-3
C110 0.013 0.671 0.076 !       1.12 eA-3
C111 0.826 0.561 0.010 !       1.11 eA-3
Q112 0.124 0.653 0.105 !       1.10 eA-3
Q113 0.155 0.715 0.159 !       1.09 eA-3
Q114 0.018 0.828 0.169 !       1.05 eA-3
Q115 0.028 0.706 0.060 !       0.99 eA-3
Q116 0.390 0.842 0.338 !       0.94 eA-3
Q117 0.388 0.935 0.331 !       0.91 eA-3
Q118 0.894 0.950 0.232 !       0.81 eA-3
Q119 0.220 0.609 0.185 !       0.78 eA-3
Q120 0.358 0.942 0.389 !       0.77 eA-3
C121 0.954 0.294 0.017 !       0.77 eA-3
Q122 0.437 0.856 0.354 !       0.72 eA-3
Q123 0.389 0.796 0.423 !       0.67 eA-3
Q124 0.557 0.789 0.110 !       0.66 eA-3
Q125 0.404 0.638 0.234 !       0.65 eA-3
Q126 0.206 0.673 0.108 !       0.63 eA-3
Q127 0.752 0.580 0.441 !       0.62 eA-3
Q128 0.675 0.094 0.498 !       0.61 eA-3
Q129 0.682 0.499 0.307 !       0.60 eA-3
Q130 0.411 0.050 0.373 !       0.60 eA-3
Q131 0.755 0.972 0.300 !       0.59 eA-3
Q132 0.704 0.919 0.439 !       0.58 eA-3
Q133 0.468 0.855 0.220 !       0.58 eA-3
Q134 0.467 0.200 0.303 !       0.56 eA-3
Q135 0.765 0.067 0.231 !       0.56 eA-3
Q136 0.940 0.430 0.206 !       0.55 eA-3
C137 0.909 0.246 0.019 !       0.55 eA-3
Q138 0.571 0.348 0.067 !       0.54 eA-3
Q139 0.421 0.918 0.248 !       0.53 eA-3
Q140 0.343 0.723 0.346 !       0.52 eA-3
Q141 0.798 0.975 0.237 !       0.52 eA-3
Q142 0.480 0.230 0.136 !       0.52 eA-3
Q143 0.751 0.339 0.013 !       0.52 eA-3
Q144 0.752 0.635 0.404 !       0.52 eA-3
Q145 0.209 0.038 0.331 !       0.52 eA-3
Q146 0.434 0.250-0.003 !       0.51 eA-3
Q147 0.401 0.099 0.391 !       0.51 eA-3
Q148 0.811 0.056 0.212 !       0.51 eA-3
Q149 0.621 0.931 0.105 !       0.50 eA-3
;
_refine_diff_density_max 1.231
_refine_diff_density_min -0.550
_refine_diff_density_rms 0.094
_refine_ls_extinction_method none
_refine_ls_goodness_of_fit_ref 1.025
_refine_ls_hydrogen_treatment constr
_refine_ls_matrix_type full
_refine_ls_number_parameters 472
_refine_ls_number_reflns 7918
_refine_ls_number_restraints 0
_refine_ls_restrained_S_all 1.025
_refine_ls_R_factor_all 0.0650
_refine_ls_R_factor_gt 0.0451
_refine_ls_shift/su_max 0.001
_refine_ls_shift/su_mean 0.000
_refine_ls_structure_factor_coef Fsqd
_refine_ls_weighting_details 'w=1/[\s^2^(Fo^2^)+(0.0565P)^2^+2.7593P] where P=(Fo^2^+2Fc^2^)/3'
_refine_ls_weighting_scheme calc
_refine_ls_wR_factor_gt 0.1116
_refine_ls_wR_factor_ref 0.1240
_reflns_Friedel_coverage 0.000
_reflns_number_gt 6077
_reflns_number_total 7918
_reflns_threshold_expression 'I > 2\s(I)'
_cod_data_source_file c6dt03880h2.cif
_cod_data_source_block cr181215_sq
_cod_depositor_comments 'Adding full bibliography for 7041220.cif.'
_cod_original_cell_volume 1938.47(16)
_cod_database_code 7041220
_shelx_space_group_comment
;
The symmetry employed for this shelxl refinement is uniquely defined
by the following loop, which should always be used as a source of
symmetry information in preference to the above space-group names.
They are only intended as comments.
;
_shelx_estimated_absorpt_t_min 0.473
_shelx_estimated_absorpt_t_max 0.884
_shelxl_version_number 2014-1
_platon_squeeze_void_probe_radius 1.20

loop_
_space_group_symop_operation_xyz
'x, y, z'
'-x, -y, -z'

loop_
_atom_site_label
_atom_site_type_symbol
_atom_site_fract_x
_atom_site_fract_y
_atom_site_fract_z
_atom_site_U_iso_or_equiv
_atom_site_adp_type
_atom_site_occupancy
_atom_site_site_symmetry_order
_atom_site_calc_flag
_atom_site_refinement_flags_posn
_atom_site_refinement_flags_adp
_atom_site_refinement_flags_occupancy
_atom_site_disorder_assembly
_atom_site_disorder_group
Ru1 Ru -0.38051(3) 0.11439(3) -0.36501(2) 0.02862(10) Uani 1 1 d . . . . .
Br31 Br 0.33421(4) -0.49019(4) -0.26438(4) 0.04843(15) Uani 1 1 d . . . . .
Br41 Br -1.08804(4) 0.71626(5) -0.48271(4) 0.05808(17) Uani 1 1 d . . . . .
C1 C -0.4992(3) -0.0512(4) -0.2386(3) 0.0314(9) Uani 1 1 d . . . . .
C3 C -0.4046(3) -0.0718(4) -0.4026(3) 0.0315(9) Uani 1 1 d . . . . .
C4 C -0.4257(4) -0.1753(4) -0.3779(3) 0.0369(10) Uani 1 1 d . . . . .
H4 H -0.4075 -0.2121 -0.4274 0.044 Uiso 1 1 calc R U . . .
C5 C -0.4863(6) -0.3429(5) -0.2469(4) 0.0598(15) Uani 1 1 d . . . . .
H5 H -0.4672 -0.3824 -0.2948 0.072 Uiso 1 1 calc R U . . .
C6 C -0.5240(7) -0.3978(5) -0.1503(5) 0.081(2) Uani 1 1 d . . . . .
H6 H -0.5329 -0.4740 -0.1313 0.098 Uiso 1 1 calc R U . . .
C7 C -0.5498(7) -0.3426(5) -0.0782(4) 0.0751(19) Uani 1 1 d . . . . .
H7 H -0.5725 -0.3834 -0.0104 0.090 Uiso 1 1 calc R U . . .
C8 C -0.5427(5) -0.2315(4) -0.1043(4) 0.0515(12) Uani 1 1 d . . . . .
H8 H -0.5604 -0.1955 -0.0544 0.062 Uiso 1 1 calc R U . . .
C9 C -0.5091(4) -0.1677(4) -0.2056(3) 0.0366(10) Uani 1 1 d . . . . .
C10 C -0.4748(4) -0.2283(4) -0.2784(4) 0.0428(11) Uani 1 1 d . . . . .
C11 C -0.5297(3) 0.0325(4) -0.1814(3) 0.0308(9) Uani 1 1 d . . . . .
C13 C -0.4722(3) 0.1911(3) -0.1909(3) 0.0337(9) Uani 1 1 d . . . . .
C14 C -0.5495(4) 0.2035(4) -0.1013(3) 0.0407(10) Uani 1 1 d . . . . .
H14 H -0.5494 0.2564 -0.0723 0.049 Uiso 1 1 calc R U . . .
C15 C -0.7247(6) 0.1628(7) 0.0326(4) 0.0734(18) Uani 1 1 d . . . . .
H15 H -0.7268 0.2153 0.0632 0.088 Uiso 1 1 calc R U . . .
C16 C -0.8135(6) 0.1130(8) 0.0708(5) 0.097(3) Uani 1 1 d . . . . .
H16 H -0.8746 0.1277 0.1295 0.116 Uiso 1 1 calc R U . . .
C17 C -0.8151(6) 0.0408(7) 0.0241(4) 0.082(2) Uani 1 1 d . . . . .
H17 H -0.8811 0.0118 0.0484 0.098 Uiso 1 1 calc R U . . .
C18 C -0.7233(4) 0.0110(5) -0.0558(3) 0.0516(13) Uani 1 1 d . . . . .
H18 H -0.7249 -0.0401 -0.0858 0.062 Uiso 1 1 calc R U . . .
C19 C -0.6253(4) 0.0556(4) -0.0947(3) 0.0385(10) Uani 1 1 d . . . . .
C20 C -0.6300(4) 0.1376(5) -0.0516(3) 0.0453(11) Uani 1 1 d . . . . .
C21 C -0.3367(3) -0.0117(4) -0.5023(3) 0.0358(10) Uani 1 1 d . . . . .
C22 C -0.3969(4) 0.2692(4) -0.2604(4) 0.0382(10) Uani 1 1 d . . . . .
C31 C -0.1837(3) -0.1276(4) -0.2935(3) 0.0308(9) Uani 1 1 d . . . . .
H31 H -0.2508 -0.1558 -0.2637 0.037 Uiso 1 1 calc R U . . .
C33 C -0.1121(4) 0.0305(4) -0.3805(3) 0.0350(9) Uani 1 1 d . . . . .
H33 H -0.1291 0.1151 -0.4121 0.042 Uiso 1 1 calc R U . . .
C34 C 0.0068(4) -0.0452(4) -0.3768(3) 0.0366(10) Uani 1 1 d . . . . .
H34 H 0.0709 -0.0130 -0.4063 0.044 Uiso 1 1 calc R U . . .
C35 C 0.1564(4) -0.2565(4) -0.3240(3) 0.0373(10) Uani 1 1 d . . . . .
H35 H 0.2254 -0.2312 -0.3552 0.045 Uiso 1 1 calc R U . . .
C36 C 0.1724(4) -0.3744(4) -0.2739(3) 0.0355(9) Uani 1 1 d . . . . .
C37 C 0.0742(4) -0.4169(4) -0.2268(3) 0.0395(10) Uani 1 1 d . . . . .
H37 H 0.0892 -0.5004 -0.1912 0.047 Uiso 1 1 calc R U . . .
C38 C -0.0429(4) -0.3373(4) -0.2328(3) 0.0373(10) Uani 1 1 d . . . . .
H38 H -0.1102 -0.3652 -0.2018 0.045 Uiso 1 1 calc R U . . .
C39 C -0.0644(3) -0.2132(4) -0.2849(3) 0.0296(8) Uani 1 1 d . . . . .
C40 C 0.0353(4) -0.1715(4) -0.3293(3) 0.0322(9) Uani 1 1 d . . . . .
C41 C -0.6527(3) 0.2613(4) -0.3649(3) 0.0306(9) Uani 1 1 d . . . . .
H41 H -0.6674 0.1936 -0.3128 0.037 Uiso 1 1 calc R U . . .
C43 C -0.5161(4) 0.3496(4) -0.4854(3) 0.0346(9) Uani 1 1 d . . . . .
H43 H -0.4330 0.3441 -0.5178 0.042 Uiso 1 1 calc R U . . .
C44 C -0.6094(4) 0.4526(4) -0.5189(3) 0.0356(9) Uani 1 1 d . . . . .
H44 H -0.5907 0.5164 -0.5737 0.043 Uiso 1 1 calc R U . . .
C45 C -0.8348(4) 0.5696(4) -0.4992(3) 0.0398(10) Uani 1 1 d . . . . .
H45 H -0.8215 0.6369 -0.5525 0.048 Uiso 1 1 calc R U . . .
C46 C -0.9512(4) 0.5734(4) -0.4484(4) 0.0421(11) Uani 1 1 d . . . . .
C47 C -0.9754(4) 0.4743(4) -0.3696(4) 0.0463(12) Uani 1 1 d . . . . .
H47 H -1.0583 0.4796 -0.3360 0.056 Uiso 1 1 calc R U . . .
C48 C -0.8779(4) 0.3704(4) -0.3425(4) 0.0421(10) Uani 1 1 d . . . . .
H48 H -0.8927 0.3030 -0.2901 0.051 Uiso 1 1 calc R U . . .
C49 C -0.7557(4) 0.3644(4) -0.3927(3) 0.0331(9) Uani 1 1 d . . . . .
C50 C -0.7338(4) 0.4636(4) -0.4714(3) 0.0344(9) Uani 1 1 d . . . . .
C51 C -0.1362(15) 0.2511(14) -0.2003(11) 0.199(6) Uiso 1 1 d . . . . .
C52 C 0.1586(7) -0.0711(10) -0.1953(6) 0.112(3) Uani 1 1 d . . . . .
N2 N -0.4396(3) -0.0140(3) -0.3327(2) 0.0280(7) Uani 1 1 d . . . . .
N12 N -0.4650(3) 0.1080(3) -0.2286(2) 0.0320(7) Uani 1 1 d . . . . .
N32 N -0.2083(3) -0.0106(3) -0.3403(2) 0.0295(7) Uani 1 1 d . . . . .
N42 N -0.5363(3) 0.2539(3) -0.4075(2) 0.0298(7) Uani 1 1 d . . . . .
O1 O -0.3164(2) 0.0793(3) -0.5075(2) 0.0345(6) Uani 1 1 d . . . . .
O2 O -0.3056(3) -0.0565(3) -0.5706(2) 0.0457(8) Uani 1 1 d . . . . .
O3 O -0.3406(2) 0.2510(2) -0.3467(2) 0.0366(7) Uani 1 1 d . . . . .
O4 O -0.3947(3) 0.3457(3) -0.2328(3) 0.0507(8) Uani 1 1 d . . . . .
O51_a O -0.2200(9) 0.3735(9) -0.1849(7) 0.134(3) Uiso 0.7 1 d . . P A 1
O51B_b O -0.0281(18) 0.1834(17) -0.1598(14) 0.112(6) Uiso 0.3 1 d . . P A 2
O52 O 0.1901(5) 0.0298(5) -0.2375(3) 0.0943(15) Uani 1 1 d . . . . .

loop_
_atom_site_aniso_label
_atom_site_aniso_U_11
_atom_site_aniso_U_22
_atom_site_aniso_U_33
_atom_site_aniso_U_23
_atom_site_aniso_U_13
_atom_site_aniso_U_12
Ru1 0.01698(16) 0.02206(17) 0.0426(2) -0.01164(14) -0.00641(12) -0.00212(12)
Br31 0.0247(2) 0.0369(3) 0.0701(3) -0.0162(2) -0.0152(2) 0.00371(19)
Br41 0.0357(3) 0.0507(3) 0.0856(4) -0.0408(3) -0.0317(3) 0.0180(2)
C1 0.0200(19) 0.025(2) 0.044(2) -0.0068(18) -0.0132(16) -0.0025(16)
C3 0.0185(18) 0.025(2) 0.049(2) -0.0162(18) -0.0113(16) 0.0012(15)
C4 0.030(2) 0.032(2) 0.053(3) -0.020(2) -0.0145(19) -0.0040(18)
C5 0.093(4) 0.039(3) 0.066(4) -0.007(3) -0.032(3) -0.034(3)
C6 0.143(6) 0.044(3) 0.082(5) 0.010(3) -0.056(4) -0.055(4)
C7 0.129(6) 0.059(4) 0.058(4) 0.011(3) -0.045(4) -0.055(4)
C8 0.070(3) 0.043(3) 0.050(3) -0.001(2) -0.027(2) -0.028(3)
C9 0.034(2) 0.029(2) 0.049(3) -0.0045(19) -0.0211(19) -0.0093(18)
C10 0.048(3) 0.033(2) 0.054(3) -0.008(2) -0.024(2) -0.014(2)
C11 0.0209(19) 0.026(2) 0.042(2) -0.0075(17) -0.0122(16) -0.0034(16)
C13 0.026(2) 0.024(2) 0.052(3) -0.0168(19) -0.0183(18) 0.0019(17)
C14 0.040(2) 0.037(2) 0.048(3) -0.021(2) -0.017(2) -0.003(2)
C15 0.071(4) 0.119(6) 0.056(3) -0.051(4) 0.006(3) -0.050(4)
C16 0.087(5) 0.182(8) 0.062(4) -0.076(5) 0.032(3) -0.086(5)
C17 0.076(4) 0.142(7) 0.053(4) -0.049(4) 0.019(3) -0.070(4)
C18 0.046(3) 0.077(4) 0.044(3) -0.023(3) -0.005(2) -0.032(3)
C19 0.034(2) 0.046(3) 0.036(2) -0.010(2) -0.0117(18) -0.014(2)
C20 0.039(3) 0.058(3) 0.038(2) -0.016(2) -0.0120(19) -0.012(2)
C21 0.0185(19) 0.033(2) 0.051(3) -0.018(2) -0.0113(17) 0.0025(17)
C22 0.026(2) 0.027(2) 0.061(3) -0.017(2) -0.018(2) 0.0008(17)
C31 0.0221(19) 0.029(2) 0.039(2) -0.0125(18) -0.0057(16) -0.0066(16)
C33 0.025(2) 0.026(2) 0.046(2) -0.0088(18) -0.0054(17) -0.0056(17)
C34 0.020(2) 0.036(2) 0.047(3) -0.011(2) -0.0028(17) -0.0099(17)
C35 0.021(2) 0.036(2) 0.049(3) -0.016(2) -0.0063(17) -0.0037(17)
C36 0.022(2) 0.032(2) 0.049(3) -0.020(2) -0.0109(17) 0.0037(17)
C37 0.033(2) 0.029(2) 0.053(3) -0.009(2) -0.0140(19) -0.0068(18)
C38 0.029(2) 0.029(2) 0.050(3) -0.0094(19) -0.0108(18) -0.0078(18)
C39 0.025(2) 0.027(2) 0.034(2) -0.0115(17) -0.0062(16) -0.0053(16)
C40 0.023(2) 0.032(2) 0.038(2) -0.0149(18) -0.0037(16) -0.0062(17)
C41 0.025(2) 0.026(2) 0.040(2) -0.0127(17) -0.0071(16) -0.0057(16)
C43 0.024(2) 0.027(2) 0.046(2) -0.0100(19) -0.0049(17) -0.0073(17)
C44 0.030(2) 0.026(2) 0.043(2) -0.0063(18) -0.0105(18) -0.0060(17)
C45 0.035(2) 0.031(2) 0.055(3) -0.017(2) -0.020(2) -0.0006(19)
C46 0.030(2) 0.036(2) 0.060(3) -0.028(2) -0.021(2) 0.0082(19)
C47 0.019(2) 0.050(3) 0.069(3) -0.034(3) -0.008(2) 0.0002(19)
C48 0.028(2) 0.042(3) 0.054(3) -0.016(2) -0.0095(19) -0.0084(19)
C49 0.0227(19) 0.032(2) 0.047(2) -0.0180(19) -0.0071(17) -0.0068(17)
C50 0.031(2) 0.028(2) 0.046(2) -0.0166(19) -0.0110(18) -0.0048(17)
C52 0.096(6) 0.185(10) 0.099(6) -0.048(6) -0.013(5) -0.087(7)
N2 0.0147(15) 0.0226(16) 0.0425(19) -0.0102(14) -0.0077(13) -0.0018(12)
N12 0.0235(17) 0.0234(17) 0.041(2) -0.0082(15) -0.0113(14) -0.0004(13)
N32 0.0194(16) 0.0252(17) 0.0418(19) -0.0166(15) -0.0069(13) -0.0007(13)
N42 0.0201(16) 0.0228(17) 0.042(2) -0.0131(15) -0.0067(14) -0.0016(13)
O1 0.0232(14) 0.0325(16) 0.0425(17) -0.0135(13) -0.0042(12) -0.0062(12)
O2 0.0381(17) 0.0419(19) 0.0504(19) -0.0224(16) -0.0060(14) -0.0051(14)
O3 0.0268(15) 0.0259(15) 0.0561(19) -0.0131(14) -0.0120(13) -0.0058(12)
O4 0.0462(19) 0.0355(18) 0.081(2) -0.0272(17) -0.0199(17) -0.0104(15)
O52 0.109(4) 0.122(4) 0.057(3) -0.026(3) -0.018(2) -0.046(3)

loop_
_atom_type_symbol
_atom_type_description
_atom_type_scat_dispersion_real
_atom_type_scat_dispersion_imag
_atom_type_scat_source
C C 0.0033 0.0016 'International Tables Vol C Tables 4.2.6.8 and 6.1.1.4'
H H 0.0000 0.0000 'International Tables Vol C Tables 4.2.6.8 and 6.1.1.4'
N N 0.0061 0.0033 'International Tables Vol C Tables 4.2.6.8 and 6.1.1.4'
O O 0.0106 0.0060 'International Tables Vol C Tables 4.2.6.8 and 6.1.1.4'
Br Br -0.2901 2.4595 'International Tables Vol C Tables 4.2.6.8 and 6.1.1.4'
Ru Ru -1.2594 0.8363 'International Tables Vol C Tables 4.2.6.8 and 6.1.1.4'

loop_
_geom_angle_atom_site_label_1
_geom_angle_atom_site_label_2
_geom_angle_atom_site_label_3
_geom_angle
N2 Ru1 N12 80.81(14)
N2 Ru1 N42 94.99(12)
N12 Ru1 N42 90.10(13)
N2 Ru1 N32 91.94(12)
N12 Ru1 N32 96.50(13)
N42 Ru1 N32 171.12(12)
N2 Ru1 O1 79.73(12)
N12 Ru1 O1 160.35(13)
N42 Ru1 O1 88.87(11)
N32 Ru1 O1 86.90(11)
N2 Ru1 O3 160.02(13)
N12 Ru1 O3 79.32(13)
N42 Ru1 O3 87.21(11)
N32 Ru1 O3 88.18(11)
O1 Ru1 O3 120.21(11)
N2 C1 C9 118.1(4)
N2 C1 C11 111.6(3)
C9 C1 C11 129.7(4)
C4 C3 N2 120.0(4)
C4 C3 C21 126.9(4)
N2 C3 C21 112.9(3)
C3 C4 C10 119.6(4)
C3 C4 H4 120.2
C10 C4 H4 120.2
C6 C5 C10 121.7(5)
C6 C5 H5 119.1
C10 C5 H5 119.1
C5 C6 C7 120.2(5)
C5 C6 H6 119.9
C7 C6 H6 119.9
C8 C7 C6 120.6(5)
C8 C7 H7 119.7
C6 C7 H7 119.7
C7 C8 C9 121.1(5)
C7 C8 H8 119.5
C9 C8 H8 119.5
C1 C9 C8 124.3(4)
C1 C9 C10 117.7(4)
C8 C9 C10 117.9(4)
C4 C10 C5 122.1(4)
C4 C10 C9 119.5(4)
C5 C10 C9 118.3(4)
N12 C11 C19 117.4(4)
N12 C11 C1 111.8(3)
C19 C11 C1 130.2(4)
N12 C13 C14 119.9(4)
N12 C13 C22 113.7(4)
C14 C13 C22 126.2(4)
C13 C14 C20 119.9(4)
C13 C14 H14 120.1
C20 C14 H14 120.1
C16 C15 C20 120.8(5)
C16 C15 H15 119.6
C20 C15 H15 119.6
C15 C16 C17 120.2(5)
C15 C16 H16 119.9
C17 C16 H16 119.9
C18 C17 C16 120.9(5)
C18 C17 H17 119.6
C16 C17 H17 119.6
C17 C18 C19 120.5(5)
C17 C18 H18 119.8
C19 C18 H18 119.8
C20 C19 C18 118.1(4)
C20 C19 C11 118.5(4)
C18 C19 C11 123.0(4)
C15 C20 C14 121.3(5)
C15 C20 C19 119.1(5)
C14 C20 C19 119.1(4)
O2 C21 O1 126.3(4)
O2 C21 C3 116.8(4)
O1 C21 C3 116.9(4)
O4 C22 O3 124.8(4)
O4 C22 C13 119.0(4)
O3 C22 C13 116.1(4)
N32 C31 C39 124.0(4)
N32 C31 H31 118.0
C39 C31 H31 118.0
C34 C33 N32 122.5(4)
C34 C33 H33 118.7
N32 C33 H33 118.7
C33 C34 C40 120.3(4)
C33 C34 H34 119.8
C40 C34 H34 119.8
C36 C35 C40 118.9(4)
C36 C35 H35 120.6
C40 C35 H35 120.6
C35 C36 C37 123.0(4)
C35 C36 Br31 119.7(3)
C37 C36 Br31 117.3(3)
C38 C37 C36 119.2(4)
C38 C37 H37 120.4
C36 C37 H37 120.4
C37 C38 C39 120.0(4)
C37 C38 H38 120.0
C39 C38 H38 120.0
C31 C39 C40 118.1(4)
C31 C39 C38 122.0(4)
C40 C39 C38 119.9(4)
C39 C40 C35 119.0(4)
C39 C40 C34 117.1(4)
C35 C40 C34 123.9(4)
N42 C41 C49 123.4(4)
N42 C41 H41 118.3
C49 C41 H41 118.3
C44 C43 N42 123.3(4)
C44 C43 H43 118.4
N42 C43 H43 118.4
C43 C44 C50 119.5(4)
C43 C44 H44 120.3
C50 C44 H44 120.3
C46 C45 C50 118.7(4)
C46 C45 H45 120.7
C50 C45 H45 120.7
C45 C46 C47 122.5(4)
C45 C46 Br41 119.3(4)
C47 C46 Br41 118.2(3)
C48 C47 C46 119.3(4)
C48 C47 H47 120.4
C46 C47 H47 120.4
C47 C48 C49 119.6(4)
C47 C48 H48 120.2
C49 C48 H48 120.2
C50 C49 C48 120.1(4)
C50 C49 C41 118.3(4)
C48 C49 C41 121.6(4)
C49 C50 C45 119.8(4)
C49 C50 C44 117.7(4)
C45 C50 C44 122.5(4)
C1 N2 C3 123.9(3)
C1 N2 Ru1 117.2(3)
C3 N2 Ru1 118.2(3)
C11 N12 C13 124.0(4)
C11 N12 Ru1 116.6(3)
C13 N12 Ru1 118.6(3)
C31 N32 C33 117.9(3)
C31 N32 Ru1 124.8(3)
C33 N32 Ru1 117.3(3)
C41 N42 C43 117.7(3)
C41 N42 Ru1 126.5(3)
C43 N42 Ru1 115.8(2)
C21 O1 Ru1 111.6(3)
C22 O3 Ru1 111.7(3)

loop_
_geom_bond_atom_site_label_1
_geom_bond_atom_site_label_2
_geom_bond_distance
Ru1 N2 1.928(3)
Ru1 N12 1.929(3)
Ru1 N42 2.062(3)
Ru1 N32 2.077(3)
Ru1 O1 2.168(3)
Ru1 O3 2.175(3)
Br31 C36 1.900(4)
Br41 C46 1.894(4)
C1 N2 1.345(5)
C1 C9 1.423(6)
C1 C11 1.478(6)
C3 C4 1.351(6)
C3 N2 1.363(5)
C3 C21 1.520(6)
C4 C10 1.411(6)
C4 H4 0.9500
C5 C6 1.355(8)
C5 C10 1.412(6)
C5 H5 0.9500
C6 C7 1.401(8)
C6 H6 0.9500
C7 C8 1.355(7)
C7 H7 0.9500
C8 C9 1.429(6)
C8 H8 0.9500
C9 C10 1.431(6)
C11 N12 1.355(5)
C11 C19 1.431(6)
C13 N12 1.358(5)
C13 C14 1.361(6)
C13 C22 1.510(6)
C14 C20 1.415(7)
C14 H14 0.9500
C15 C16 1.362(8)
C15 C20 1.406(7)
C15 H15 0.9500
C16 C17 1.389(8)
C16 H16 0.9500
C17 C18 1.361(7)
C17 H17 0.9500
C18 C19 1.420(6)
C18 H18 0.9500
C19 C20 1.420(6)
C21 O2 1.238(5)
C21 O1 1.274(5)
C22 O4 1.231(5)
C22 O3 1.292(5)
C31 N32 1.319(5)
C31 C39 1.406(5)
C31 H31 0.9500
C33 C34 1.361(5)
C33 N32 1.369(5)
C33 H33 0.9500
C34 C40 1.415(6)
C34 H34 0.9500
C35 C36 1.351(6)
C35 C40 1.412(5)
C35 H35 0.9500
C36 C37 1.401(6)
C37 C38 1.360(6)
C37 H37 0.9500
C38 C39 1.412(6)
C38 H38 0.9500
C39 C40 1.411(6)
C41 N42 1.325(5)
C41 C49 1.410(5)
C41 H41 0.9500
C43 C44 1.364(6)
C43 N42 1.368(5)
C43 H43 0.9500
C44 C50 1.412(6)
C44 H44 0.9500
C45 C46 1.354(6)
C45 C50 1.411(6)
C45 H45 0.9500
C46 C47 1.416(7)
C47 C48 1.371(6)
C47 H47 0.9500
C48 C49 1.408(6)
C48 H48 0.9500
C49 C50 1.408(6)
C51 O51B_b 1.45(2)
C51 O51_a 1.487(15)
C52 O52 1.364(9)

loop_
_geom_torsion_atom_site_label_1
_geom_torsion_atom_site_label_2
_geom_torsion_atom_site_label_3
_geom_torsion_atom_site_label_4
_geom_torsion
N2 C3 C4 C10 -5.1(6)
C21 C3 C4 C10 171.0(4)
C10 C5 C6 C7 -1.5(10)
C5 C6 C7 C8 2.9(11)
C6 C7 C8 C9 0.1(10)
N2 C1 C9 C8 164.6(4)
C11 C1 C9 C8 -5.8(7)
N2 C1 C9 C10 -10.8(5)
C11 C1 C9 C10 178.8(4)
C7 C8 C9 C1 -179.7(5)
C7 C8 C9 C10 -4.3(7)
C3 C4 C10 C5 -173.1(4)
C3 C4 C10 C9 4.0(6)
C6 C5 C10 C4 174.5(6)
C6 C5 C10 C9 -2.7(8)
C1 C9 C10 C4 3.9(6)
C8 C9 C10 C4 -171.8(4)
C1 C9 C10 C5 -178.8(4)
C8 C9 C10 C5 5.4(6)
N2 C1 C11 N12 -15.4(4)
C9 C1 C11 N12 155.5(4)
N2 C1 C11 C19 155.2(4)
C9 C1 C11 C19 -33.9(7)
N12 C13 C14 C20 -5.5(6)
C22 C13 C14 C20 169.3(4)
C20 C15 C16 C17 -3.0(12)
C15 C16 C17 C18 5.0(13)
C16 C17 C18 C19 -1.5(11)
C17 C18 C19 C20 -3.7(8)
C17 C18 C19 C11 -176.7(5)
N12 C11 C19 C20 -12.9(6)
C1 C11 C19 C20 177.0(4)
N12 C11 C19 C18 160.1(4)
C1 C11 C19 C18 -10.1(7)
C16 C15 C20 C14 169.6(6)
C16 C15 C20 C19 -2.3(10)
C13 C14 C20 C15 -169.5(5)
C13 C14 C20 C19 2.4(7)
C18 C19 C20 C15 5.6(7)
C11 C19 C20 C15 178.9(5)
C18 C19 C20 C14 -166.5(4)
C11 C19 C20 C14 6.8(6)
C4 C3 C21 O2 6.1(6)
N2 C3 C21 O2 -177.6(3)
C4 C3 C21 O1 -173.4(4)
N2 C3 C21 O1 2.9(5)
N12 C13 C22 O4 -178.4(4)
C14 C13 C22 O4 6.5(6)
N12 C13 C22 O3 2.8(5)
C14 C13 C22 O3 -172.2(4)
N32 C33 C34 C40 -0.8(7)
C40 C35 C36 C37 0.2(7)
C40 C35 C36 Br31 -179.2(3)
C35 C36 C37 C38 1.2(7)
Br31 C36 C37 C38 -179.3(3)
C36 C37 C38 C39 -0.8(7)
N32 C31 C39 C40 -0.1(6)
N32 C31 C39 C38 179.1(4)
C37 C38 C39 C31 179.7(4)
C37 C38 C39 C40 -1.1(6)
C31 C39 C40 C35 -178.2(4)
C38 C39 C40 C35 2.6(6)
C31 C39 C40 C34 1.9(6)
C38 C39 C40 C34 -177.4(4)
C36 C35 C40 C39 -2.1(6)
C36 C35 C40 C34 177.8(4)
C33 C34 C40 C39 -1.4(6)
C33 C34 C40 C35 178.6(4)
N42 C43 C44 C50 0.6(6)
C50 C45 C46 C47 -1.2(7)
C50 C45 C46 Br41 178.6(3)
C45 C46 C47 C48 0.7(7)
Br41 C46 C47 C48 -179.1(3)
C46 C47 C48 C49 0.5(7)
C47 C48 C49 C50 -1.1(6)
C47 C48 C49 C41 177.6(4)
N42 C41 C49 C50 1.5(6)
N42 C41 C49 C48 -177.2(4)
C48 C49 C50 C45 0.6(6)
C41 C49 C50 C45 -178.1(4)
C48 C49 C50 C44 179.9(4)
C41 C49 C50 C44 1.1(6)
C46 C45 C50 C49 0.5(6)
C46 C45 C50 C44 -178.7(4)
C43 C44 C50 C49 -2.1(6)
C43 C44 C50 C45 177.1(4)
C9 C1 N2 C3 10.4(5)
C11 C1 N2 C3 -177.5(3)
C9 C1 N2 Ru1 -160.6(3)
C11 C1 N2 Ru1 11.5(4)
C4 C3 N2 C1 -2.3(6)
C21 C3 N2 C1 -178.9(3)
C4 C3 N2 Ru1 168.6(3)
C21 C3 N2 Ru1 -8.0(4)
C19 C11 N12 C13 10.4(6)
C1 C11 N12 C13 -177.7(3)
C19 C11 N12 Ru1 -159.0(3)
C1 C11 N12 Ru1 12.9(4)
C14 C13 N12 C11 -1.1(6)
C22 C13 N12 C11 -176.5(3)
C14 C13 N12 Ru1 168.1(3)
C22 C13 N12 Ru1 -7.3(4)
C39 C31 N32 C33 -2.1(6)
C39 C31 N32 Ru1 174.2(3)
C34 C33 N32 C31 2.5(6)
C34 C33 N32 Ru1 -174.0(3)
C49 C41 N42 C43 -3.0(6)
C49 C41 N42 Ru1 174.4(3)
C44 C43 N42 C41 1.9(6)
C44 C43 N42 Ru1 -175.7(3)
O2 C21 O1 Ru1 -176.7(3)
C3 C21 O1 Ru1 2.8(4)
O4 C22 O3 Ru1 -176.4(3)
C13 C22 O3 Ru1 2.2(4)

loop_
_platon_squeeze_void_nr
_platon_squeeze_void_average_x
_platon_squeeze_void_average_y
_platon_squeeze_void_average_z
_platon_squeeze_void_volume
_platon_squeeze_void_count_electrons
_platon_squeeze_void_content
1 0.000 0.500 1.000 185 52 ' '
